data_2005877
loop_
_publ_author_name
'N\"ather, C.'
'Arad, C.'
'Bock, H.'

_publ_section_title
;
 The Donor--Acceptor Complex between 4,6,8-Trimethylazulene and Picric
 Acid
;
_journal_issue 1
_journal_name_full 'Acta Crystallographica Section C'
_journal_page_first 76
_journal_page_last 79
_journal_paper_doi 10.1107/S0108270196011766
_journal_volume 53
_journal_year 1997
_chemical_formula_iupac 'C13 H14, C6 H3 N3 O7'
_chemical_formula_sum 'C19 H17 N3 O7'
_chemical_formula_weight 399.36
_chemical_name_common '4,6,8-Trimethylazulene-Picric Acid'
_chemical_name_systematic
;
 ?
;
_space_group_IT_number 14
_symmetry_cell_setting monoclinic
_symmetry_space_group_name_Hall '-P 2ybc'
_symmetry_space_group_name_H-M 'P 1 21/c 1'
_audit_creation_method SHELXL
_cell_angle_alpha 90.00
_cell_angle_beta 116.609(6)
_cell_angle_gamma 90.00
_cell_formula_units_Z 4
_cell_length_a 14.996(2)
_cell_length_b 9.8324(12)
_cell_length_c 13.461(2)
_cell_measurement_reflns_used 44
_cell_measurement_temperature 200(2)
_cell_measurement_theta_max 15
_cell_measurement_theta_min 10
_cell_volume 1774.6(4)
_computing_cell_refinement XSCANS
_computing_data_collection 'XSCANS (Siemens, 1994)'
_computing_data_reduction XSCANS
_computing_molecular_graphics 'XP SHELXTL/PC (Siemens, 1990)'
_computing_publication_material 'CIFTAB SHELXL93'
_computing_structure_refinement 'SHELXL93 (Sheldrick, 1993)'
_computing_structure_solution 'SHELXS86 (Sheldrick, 1990)'
_diffrn_ambient_temperature 200(2)
_diffrn_measurement_device 'Siemens P4'
_diffrn_measurement_method \w-scan
_diffrn_radiation_monochromator graphite
_diffrn_radiation_source 'fine-focus sealed tube'
_diffrn_radiation_type MoK\a
_diffrn_radiation_wavelength 0.71073
_diffrn_reflns_av_R_equivalents 0.0186
_diffrn_reflns_av_sigmaI/netI 0.0351
_diffrn_reflns_limit_h_max 19
_diffrn_reflns_limit_h_min -21
_diffrn_reflns_limit_k_max 1
_diffrn_reflns_limit_k_min -14
_diffrn_reflns_limit_l_max 17
_diffrn_reflns_limit_l_min -1
_diffrn_reflns_number 6157
_diffrn_reflns_theta_max 30.99
_diffrn_reflns_theta_min 2.67
_diffrn_standards_decay_% negligible
_diffrn_standards_interval_count 100
_diffrn_standards_number 4
_exptl_absorpt_coefficient_mu 0.116
_exptl_absorpt_correction_type none
_exptl_crystal_colour 'dark red'
_exptl_crystal_density_diffrn 1.495
_exptl_crystal_density_meas ?
_exptl_crystal_description blocks
_exptl_crystal_F_000 832
_exptl_crystal_size_max 0.6
_exptl_crystal_size_mid 0.5
_exptl_crystal_size_min 0.4
_refine_diff_density_max 0.427
_refine_diff_density_min -0.217
_refine_ls_extinction_method none
_refine_ls_goodness_of_fit_all 1.025
_refine_ls_goodness_of_fit_obs 1.053
_refine_ls_matrix_type full
_refine_ls_number_parameters 269
_refine_ls_number_reflns 5124
_refine_ls_number_restraints 0
_refine_ls_restrained_S_all 1.025
_refine_ls_restrained_S_obs 1.053
_refine_ls_R_factor_all 0.0627
_refine_ls_R_factor_obs 0.0459
_refine_ls_shift/esd_max 0.000
_refine_ls_shift/esd_mean 0.000
_refine_ls_structure_factor_coef Fsqd
_refine_ls_weighting_details 'w = 1/[\s^2^(Fo^2^)+(0.0680P)^2^+0.4917P] where P=(Fo^2^+2Fc^2^)/3'
_refine_ls_weighting_scheme calc
_refine_ls_wR_factor_all 0.1334
_refine_ls_wR_factor_obs 0.1203
_reflns_number_observed 3999
_reflns_number_total 5124
_reflns_observed_criterion >2sigma(I)
_cod_data_source_file ka1217.cif
_cod_data_source_block pikrin
_cod_depositor_comments
;
The following automatic conversions were performed:

'_exptl_crystal_density_meas' value 'Not measured' was changed to '?'
- the value is perceived as not measured.

Automatic conversion script
Id: cif_fix_values 3008 2015-01-20 13:52:24Z robertas 

The following automatic conversions were performed:

'_refine_ls_weighting_scheme' value 'calc w =
1/[\s^2^(Fo^2^)+(0.0680P)^2^+0.4917P] where P=(Fo^2^+2Fc^2^)/3' was
changed to 'calc'. New tag '_refine_ls_weighting_details' was
created. The value of the new tag was set to 'w =
1/[\s^2^(Fo^2^)+(0.0680P)^2^+0.4917P] where P=(Fo^2^+2Fc^2^)/3'.

Automatic conversion script
Id: cif_fix_values 3143 2015-03-26 13:38:13Z robertas 
;
_cod_original_sg_symbol_H-M P21/c
_cod_database_code 2005877

loop_
_symmetry_equiv_pos_as_xyz
'x, y, z'
'-x, y+1/2, -z+1/2'
'-x, -y, -z'
'x, -y-1/2, z-1/2'

loop_
_atom_site_aniso_label
_atom_site_aniso_U_11
_atom_site_aniso_U_22
_atom_site_aniso_U_33
_atom_site_aniso_U_12
_atom_site_aniso_U_13
_atom_site_aniso_U_23
O1 0.0219(4) 0.0463(6) 0.0411(6) 0.0042(4) 0.0102(4) 0.0021(5)
O2 0.0281(5) 0.0580(7) 0.0445(6) -0.0152(5) 0.0132(4) -0.0070(6)
O3 0.0555(7) 0.0335(6) 0.0469(7) -0.0157(5) 0.0218(6) -0.0050(5)
O4 0.0423(6) 0.0386(6) 0.0441(6) 0.0177(5) 0.0170(5) 0.0068(5)
O5 0.0230(4) 0.0505(7) 0.0548(7) -0.0011(4) 0.0081(5) -0.0115(6)
O6 0.0455(6) 0.0408(6) 0.0480(7) 0.0156(5) 0.0183(5) 0.0161(5)
O7 0.0541(7) 0.0299(6) 0.0655(8) -0.0024(5) 0.0167(6) -0.0093(6)
N1 0.0333(6) 0.0382(6) 0.0258(5) -0.0128(5) 0.0133(4) -0.0051(5)
N2 0.0246(5) 0.0372(6) 0.0238(5) 0.0072(4) 0.0084(4) -0.0016(5)
N3 0.0328(6) 0.0274(5) 0.0425(7) 0.0047(4) 0.0211(5) 0.0033(5)
C1 0.0224(5) 0.0327(6) 0.0213(5) 0.0006(4) 0.0100(4) -0.0001(5)
C2 0.0244(5) 0.0287(6) 0.0213(6) -0.0064(4) 0.0102(4) -0.0023(5)
C3 0.0297(6) 0.0256(6) 0.0204(6) 0.0002(4) 0.0118(4) -0.0003(5)
C4 0.0209(5) 0.0271(6) 0.0205(5) 0.0026(4) 0.0080(4) 0.0005(4)
C5 0.0225(5) 0.0270(6) 0.0256(6) -0.0010(4) 0.0114(4) -0.0012(5)
C6 0.0248(5) 0.0252(6) 0.0262(6) 0.0019(4) 0.0122(5) 0.0017(5)
C10 0.0264(6) 0.0315(6) 0.0311(7) 0.0042(5) 0.0120(5) 0.0030(5)
C11 0.0223(5) 0.0450(8) 0.0331(7) -0.0016(5) 0.0112(5) 0.0010(6)
C12 0.0259(6) 0.0359(7) 0.0293(6) -0.0087(5) 0.0124(5) -0.0023(5)
C13 0.0236(5) 0.0247(5) 0.0202(5) -0.0038(4) 0.0109(4) -0.0015(4)
C14 0.0309(6) 0.0216(5) 0.0223(6) -0.0033(4) 0.0131(5) -0.0007(4)
C15 0.0288(6) 0.0224(5) 0.0254(6) 0.0033(4) 0.0118(5) 0.0017(5)
C16 0.0229(5) 0.0282(6) 0.0218(6) 0.0001(4) 0.0096(4) 0.0002(5)
C17 0.0244(5) 0.0239(5) 0.0237(6) -0.0041(4) 0.0088(4) -0.0014(5)
C18 0.0279(5) 0.0204(5) 0.0215(5) -0.0009(4) 0.0108(4) -0.0009(4)
C19 0.0232(5) 0.0238(5) 0.0209(5) 0.0004(4) 0.0098(4) 0.0000(4)
C20 0.0422(7) 0.0223(6) 0.0422(8) -0.0061(5) 0.0179(6) 0.0005(6)
C21 0.0219(5) 0.0403(7) 0.0398(8) 0.0027(5) 0.0105(5) 0.0040(6)
C22 0.0348(7) 0.0205(6) 0.0419(8) -0.0008(5) 0.0127(6) 0.0008(5)

loop_
_atom_site_label
_atom_site_occupancy
_atom_site_fract_x
_atom_site_fract_y
_atom_site_fract_z
_atom_site_U_iso_or_equiv
_atom_site_thermal_displace_type
_atom_site_calc_flag
_atom_site_refinement_flags
_atom_site_type_symbol
O1 1 0.42592(7) 0.08698(13) 0.40918(9) 0.0379(3) Uani d . O
O2 1 0.47266(8) 0.33996(14) 0.42125(10) 0.0447(3) Uani d . O
O3 1 0.35868(10) 0.49589(12) 0.36271(10) 0.0457(3) Uani d . O
O4 1 0.01335(9) 0.38791(12) 0.19549(10) 0.0425(3) Uani d . O
O5 1 -0.03572(8) 0.17797(13) 0.17935(10) 0.0463(3) Uani d . O
O6 1 0.34160(9) -0.14088(12) 0.43573(10) 0.0457(3) Uani d . O
O7 1 0.22081(10) -0.18227(12) 0.27289(12) 0.0536(3) Uani d . O
N1 1 0.38385(9) 0.37721(13) 0.37886(10) 0.0324(3) Uani d . N
N2 1 0.02928(8) 0.26488(13) 0.20805(9) 0.0294(2) Uani d . N
N3 1 0.27379(9) -0.10490(12) 0.34677(11) 0.0327(3) Uani d . N
C1 1 0.33292(9) 0.13453(14) 0.36406(10) 0.0254(2) Uani d . C
C2 1 0.30653(9) 0.27302(13) 0.34606(10) 0.0248(2) Uani d . C
C3 1 0.20800(9) 0.31655(13) 0.29616(10) 0.0250(2) Uani d . C
H3 1 0.19229(9) 0.41073(13) 0.28629(10) 0.030 Uiso calc R H
C4 1 0.13347(8) 0.21988(13) 0.26127(10) 0.0233(2) Uani d . C
C5 1 0.15405(9) 0.08164(13) 0.27548(11) 0.0248(2) Uani d . C
H5 1 0.10179(9) 0.01641(13) 0.24998(11) 0.030 Uiso calc R H
C6 1 0.25294(9) 0.04166(13) 0.32790(11) 0.0251(2) Uani d . C
C10 1 0.08984(10) 0.39206(14) 0.47870(11) 0.0300(3) Uani d . C
H10 1 0.07228(10) 0.48540(14) 0.46473(11) 0.036 Uiso calc R H
C11 1 0.02251(10) 0.2838(2) 0.45181(12) 0.0339(3) Uani d . C
H11 1 -0.04809(10) 0.2921(2) 0.41627(12) 0.041 Uiso calc R H
C12 1 0.07507(10) 0.16182(15) 0.48527(11) 0.0303(3) Uani d . C
H12 1 0.04606(10) 0.07394(15) 0.47586(11) 0.036 Uiso calc R H
C13 1 0.17831(8) 0.18992(12) 0.53538(10) 0.0224(2) Uani d . C
C14 1 0.25370(9) 0.09201(12) 0.58077(10) 0.0245(2) Uani d . C
C15 1 0.35685(9) 0.11710(13) 0.62905(10) 0.0257(2) Uani d . C
H15 1 0.39719(9) 0.03816(13) 0.65558(10) 0.031 Uiso calc R H
C16 1 0.41029(9) 0.23830(13) 0.64477(10) 0.0245(2) Uani d . C
C17 1 0.37267(9) 0.37041(13) 0.61440(10) 0.0247(2) Uani d . C
H17 1 0.42223(9) 0.43857(13) 0.63110(10) 0.030 Uiso calc R H
C18 1 0.27448(9) 0.41907(12) 0.56365(10) 0.0234(2) Uani d . C
C19 1 0.18783(9) 0.34061(12) 0.52978(10) 0.0227(2) Uani d . C
C20 1 0.22225(12) -0.05500(14) 0.57986(14) 0.0360(3) Uani d . C
H20A 1 0.2813(2) -0.1137(2) 0.6074(10) 0.054 Uiso calc R H
H20B 1 0.1761(7) -0.0816(4) 0.5038(2) 0.054 Uiso calc R H
H20C 1 0.1891(8) -0.0645(3) 0.6278(8) 0.054 Uiso calc R H
C21 1 0.52290(10) 0.2265(2) 0.70120(13) 0.0353(3) Uani d . C
H21A 1 0.55059(11) 0.2822(10) 0.6613(6) 0.053 Uiso calc R H
H21B 1 0.54199(10) 0.1313(2) 0.7007(9) 0.053 Uiso calc R H
H21C 1 0.54899(12) 0.2584(12) 0.7781(3) 0.053 Uiso calc R H
C22 1 0.26238(11) 0.57051(13) 0.54219(13) 0.0341(3) Uani d . C
H22A 1 0.3277(2) 0.6114(2) 0.5615(10) 0.051 Uiso calc R H
H22B 1 0.2336(8) 0.6114(2) 0.5877(8) 0.051 Uiso calc R H
H22C 1 0.2180(7) 0.58685(13) 0.4634(2) 0.051 Uiso calc R H
H1 1 0.4619(22) 0.1674(31) 0.4223(23) 0.087(9) Uiso d . H

loop_
_atom_type_symbol
_atom_type_description
_atom_type_scat_dispersion_real
_atom_type_scat_dispersion_imag
_atom_type_scat_source
C C 0.0033 0.0016 'International Tables Vol C Tables 4.2.6.8 and 6.1.1.4'
H H 0.0000 0.0000 'International Tables Vol C Tables 4.2.6.8 and 6.1.1.4'
N N 0.0061 0.0033 'International Tables Vol C Tables 4.2.6.8 and 6.1.1.4'
O O 0.0106 0.0060 'International Tables Vol C Tables 4.2.6.8 and 6.1.1.4'

loop_
_geom_angle_atom_site_label_1
_geom_angle_atom_site_label_2
_geom_angle_atom_site_label_3
_geom_angle
_geom_angle_publ_flag
O3 N1 O2 123.13(12) y
O3 N1 C2 118.60(12) y
O2 N1 C2 118.26(13) y
O5 N2 O4 124.49(12) y
O5 N2 C4 117.93(12) y
O4 N2 C4 117.59(12) y
O7 N3 O6 124.63(13) y
O7 N3 C6 117.31(12) y
O6 N3 C6 118.05(12) y
O1 C1 C2 125.03(12) y
O1 C1 C6 119.04(13) y
C2 C1 C6 115.91(11) y
C3 C2 C1 122.50(11) y
C3 C2 N1 117.32(12) y
C1 C2 N1 120.18(11) y
C4 C3 C2 118.46(12) y
C3 C4 C5 122.11(11) y
C3 C4 N2 118.83(11) y
C5 C4 N2 119.06(11) y
C6 C5 C4 118.03(11) y
C5 C6 C1 122.96(12) y
C5 C6 N3 117.54(11) y
C1 C6 N3 119.50(11) y
C11 C10 C19 109.13(12) y
C12 C11 C10 109.44(12) y
C11 C12 C13 109.04(12) y
C14 C13 C12 124.92(12) y
C14 C13 C19 128.86(11) y
C12 C13 C19 106.21(11) y
C13 C14 C15 125.98(11) y
C13 C14 C20 117.63(12) y
C15 C14 C20 116.38(12) y
C16 C15 C14 131.08(12) y
C15 C16 C17 128.09(11) y
C15 C16 C21 116.45(11) y
C17 C16 C21 115.46(11) y
C18 C17 C16 131.02(11) y
C19 C18 C17 126.15(12) y
C19 C18 C22 117.76(11) y
C17 C18 C22 116.07(11) y
C18 C19 C10 125.05(12) y
C18 C19 C13 128.74(11) y
C10 C19 C13 106.18(11) y

loop_
_geom_bond_atom_site_label_1
_geom_bond_atom_site_label_2
_geom_bond_distance
_geom_bond_publ_flag
O1 C1 1.332(2) y
O2 N1 1.246(2) y
O3 N1 1.216(2) y
O4 N2 1.230(2) y
O5 N2 1.222(2) y
O6 N3 1.226(2) y
O7 N3 1.221(2) y
N1 C2 1.459(2) y
N2 C4 1.466(2) y
N3 C6 1.472(2) y
C1 C2 1.408(2) y
C1 C6 1.409(2) y
C2 C3 1.389(2) y
C3 C4 1.380(2) y
C4 C5 1.388(2) y
C5 C6 1.383(2) y
C10 C11 1.398(2) y
C10 C19 1.408(2) y
C11 C12 1.395(2) y
C12 C13 1.412(2) y
C13 C14 1.400(2) y
C13 C19 1.494(2) y
C14 C15 1.405(2) y
C14 C20 1.519(2) y
C15 C16 1.398(2) y
C16 C17 1.402(2) y
C16 C21 1.514(2) y
C17 C18 1.401(2) y
C18 C19 1.400(2) y
C18 C22 1.512(2) y

loop_
_geom_torsion_atom_site_label_1
_geom_torsion_atom_site_label_2
_geom_torsion_atom_site_label_3
_geom_torsion_atom_site_label_4
_geom_torsion
_geom_torsion_publ_flag
O1 C1 C2 C3 178.44(12) n
C6 C1 C2 C3 0.2(2) n
O1 C1 C2 N1 -0.8(2) n
C6 C1 C2 N1 -179.00(11) n
O3 N1 C2 C3 1.1(2) n
O2 N1 C2 C3 -178.25(12) n
O3 N1 C2 C1 -179.65(12) n
O2 N1 C2 C1 1.0(2) n
C1 C2 C3 C4 -1.2(2) n
N1 C2 C3 C4 178.03(11) n
C2 C3 C4 C5 0.6(2) n
C2 C3 C4 N2 -179.71(11) n
O5 N2 C4 C3 -178.81(12) n
O4 N2 C4 C3 1.1(2) n
O5 N2 C4 C5 0.9(2) n
O4 N2 C4 C5 -179.22(12) n
C3 C4 C5 C6 0.9(2) n
N2 C4 C5 C6 -178.75(11) n
C4 C5 C6 C1 -2.0(2) n
C4 C5 C6 N3 177.46(12) n
O1 C1 C6 C5 -176.92(12) n
C2 C1 C6 C5 1.4(2) n
O1 C1 C6 N3 3.6(2) n
C2 C1 C6 N3 -178.01(11) n
O7 N3 C6 C5 39.5(2) n
O6 N3 C6 C5 -139.33(13) n
O7 N3 C6 C1 -141.07(14) n
O6 N3 C6 C1 40.1(2) n
C19 C10 C11 C12 0.4(2) n
C10 C11 C12 C13 0.3(2) n
C11 C12 C13 C14 178.74(12) n
C11 C12 C13 C19 -0.85(15) n
C12 C13 C14 C15 178.65(13) n
C19 C13 C14 C15 -1.9(2) n
C12 C13 C14 C20 -2.3(2) n
C19 C13 C14 C20 177.16(12) n
C13 C14 C15 C16 0.1(2) n
C20 C14 C15 C16 -178.97(14) n
C14 C15 C16 C17 -0.4(2) n
C14 C15 C16 C21 179.80(13) n
C15 C16 C17 C18 1.6(2) n
C21 C16 C17 C18 -178.62(13) n
C16 C17 C18 C19 -0.5(2) n
C16 C17 C18 C22 -179.32(14) n
C17 C18 C19 C10 -179.89(12) n
C22 C18 C19 C10 -1.1(2) n
C17 C18 C19 C13 -2.3(2) n
C22 C18 C19 C13 176.52(12) n
C11 C10 C19 C18 177.18(12) n
C11 C10 C19 C13 -0.88(15) n
C14 C13 C19 C18 3.5(2) n
C12 C13 C19 C18 -176.91(12) n
C14 C13 C19 C10 -178.50(13) n
C12 C13 C19 C10 1.06(14) n
C2 C1 O1 H1 -0.2(17) n
C6 C1 O1 H1 178.0(17) n

loop_
_cod_related_entry_id
_cod_related_entry_database
_cod_related_entry_code
1 ChemSpider 21137894
